data_7238446
loop_
_publ_author_name
'Kundu, Kshama'
'Nayak, Sandip K.'

_publ_section_title
;
 (+-)-Camphor-10-sulfonic acid catalyzed direct one-pot three-component
 Mannich type reaction of alkyl (hetero)aryl ketones under solvent-free
 conditions: application to the synthesis of aminochromans
;
_journal_issue 2
_journal_name_full 'RSC Adv.'
_journal_page_first 480
_journal_paper_doi 10.1039/C1RA00652E
_journal_volume 2
_journal_year 2012
_chemical_formula_sum 'C22 H21 N O2'
_chemical_formula_weight 331.40
_space_group_IT_number 61
_space_group_name_Hall '-P 2bc 2ac'
_space_group_name_H-M_alt 'P c a b'
_symmetry_cell_setting orthorhombic
_symmetry_space_group_name_H-M 'P c a b'
_atom_sites_solution_hydrogens geom
_atom_sites_solution_primary direct
_atom_sites_solution_secondary difmap
_audit_creation_method SHELXL-97
_cell_angle_alpha 90.00
_cell_angle_beta 90.00
_cell_angle_gamma 90.00
_cell_formula_units_Z 8
_cell_length_a 8.5808(7)
_cell_length_b 46.211(4)
_cell_length_c 8.7745(8)
_cell_measurement_reflns_used 3319
_cell_measurement_temperature 293(2)
_cell_measurement_theta_max 32.6032
_cell_measurement_theta_min 3.3432
_cell_volume 3479.3(5)
_computing_cell_refinement 'CrysAlis RED, Oxford Diffraction Ltd.,'
_computing_data_collection 'CrysAlis CCD, Oxford Diffraction Ltd.,'
_computing_data_reduction 'CrysAlis RED, Oxford Diffraction Ltd.,'
_computing_molecular_graphics Ortep3
_computing_publication_material Shelx97
_computing_structure_refinement 'SHELXL-97 (Sheldrick, 1997)'
_computing_structure_solution 'SHELXS-97 (Sheldrick, 1997)'
_diffrn_ambient_temperature 293(2)
_diffrn_detector_area_resol_mean 15.9948
_diffrn_measured_fraction_theta_full 0.998
_diffrn_measured_fraction_theta_max 0.998
_diffrn_measurement_device_type 'OXFORD DIFFRACTION XCALIBUR-S'
_diffrn_measurement_method \w/q-scan
_diffrn_radiation_monochromator graphite
_diffrn_radiation_source 'Enhance (Mo) X-ray Source'
_diffrn_radiation_type MoK\a
_diffrn_radiation_wavelength 0.71073
_diffrn_reflns_av_R_equivalents 0.0859
_diffrn_reflns_av_sigmaI/netI 0.0676
_diffrn_reflns_limit_h_max 10
_diffrn_reflns_limit_h_min -10
_diffrn_reflns_limit_k_max 54
_diffrn_reflns_limit_k_min -54
_diffrn_reflns_limit_l_max 10
_diffrn_reflns_limit_l_min -8
_diffrn_reflns_number 24296
_diffrn_reflns_theta_full 25.00
_diffrn_reflns_theta_max 25.00
_diffrn_reflns_theta_min 3.35
_exptl_absorpt_coefficient_mu 0.081
_exptl_absorpt_correction_T_max 0.9817
_exptl_absorpt_correction_T_min 0.9747
_exptl_absorpt_correction_type multi-scan
_exptl_absorpt_process_details
;
CrysAlis RED, Oxford Diffraction Ltd.,
Version 1.171.31.7 (release 18-10-2006 CrysAlis171 .NET)
(compiled Oct 18 2006,16:28:17)
Empirical absorption correction using spherical harmonics,
implemented in SCALE3 ABSPACK scaling algorithm.
;
_exptl_crystal_colour colourless
_exptl_crystal_density_diffrn 1.265
_exptl_crystal_density_method 'not measured'
_exptl_crystal_description block
_exptl_crystal_F_000 1408
_exptl_crystal_size_max 0.32
_exptl_crystal_size_mid 0.28
_exptl_crystal_size_min 0.23
_refine_diff_density_max 0.251
_refine_diff_density_min -0.235
_refine_diff_density_rms 0.028
_refine_ls_extinction_method none
_refine_ls_goodness_of_fit_ref 0.862
_refine_ls_hydrogen_treatment riding
_refine_ls_matrix_type full
_refine_ls_number_parameters 227
_refine_ls_number_reflns 3063
_refine_ls_number_restraints 0
_refine_ls_restrained_S_all 0.862
_refine_ls_R_factor_all 0.1316
_refine_ls_R_factor_gt 0.0497
_refine_ls_shift/su_max 0.000
_refine_ls_shift/su_mean 0.000
_refine_ls_structure_factor_coef Fsqd
_refine_ls_weighting_details 'calc w=1/[\s^2^(Fo^2^)+(0.0490P)^2^+0.0000P] where P=(Fo^2^+2Fc^2^)/3'
_refine_ls_weighting_scheme calc
_refine_ls_wR_factor_gt 0.0941
_refine_ls_wR_factor_ref 0.1117
_reflns_number_gt 1410
_reflns_number_total 3063
_reflns_threshold_expression >2sigma(I)
_cod_data_source_file c1ra00652e.txt
_cod_data_source_block barc025
_cod_depositor_comments
;
The following automatic conversions were performed:

data item '_symmetry_cell_setting' value 'Orthorhombic' was changed
to 'orthorhombic' in accordance with the
/home/saulius/struct/COD-crude-data/automatic-downloads/DataCite-retrospective/RSC/depositions/lib/dictionaries/cif_core.dic
dictionary named 'cif_core.dic' version 2.4.2 last updated on
2011-04-26.

Automatic conversion script
Id: cif_fix_values 6909 2019-04-08 15:41:33Z antanas 
;
_cod_database_code 7238446

loop_
_symmetry_equiv_pos_as_xyz
'x, y, z'
'-x, -y+1/2, z+1/2'
'x+1/2, -y, -z+1/2'
'-x+1/2, y+1/2, -z'
'-x, -y, -z'
'x, y-1/2, -z-1/2'
'-x-1/2, y, z-1/2'
'x-1/2, -y-1/2, z'

loop_
_atom_site_label
_atom_site_type_symbol
_atom_site_fract_x
_atom_site_fract_y
_atom_site_fract_z
_atom_site_U_iso_or_equiv
_atom_site_adp_type
_atom_site_occupancy
_atom_site_symmetry_multiplicity
_atom_site_calc_flag
_atom_site_refinement_flags
O1 O 0.0091(2) 0.17424(4) 0.6505(2) 0.0650(5) Uani 1 1 d .
O2 O 0.0413(2) 0.01869(4) 1.2771(2) 0.0802(6) Uani 1 1 d .
N1 N -0.0428(2) 0.08673(4) 0.7609(2) 0.0591(6) Uani 1 1 d .
H1 H -0.1066 0.0803 0.6934 0.071 Uiso 1 1 calc R
C1 C -0.0065(3) 0.15307(6) 0.5416(3) 0.0540(7) Uani 1 1 d .
C2 C -0.0406(3) 0.16303(7) 0.3961(4) 0.0677(8) Uani 1 1 d .
H2 H -0.0505 0.1828 0.3786 0.081 Uiso 1 1 calc R
C3 C -0.0595(3) 0.14398(8) 0.2787(4) 0.0731(9) Uani 1 1 d .
H3 H -0.0829 0.1507 0.1815 0.088 Uiso 1 1 calc R
C4 C -0.0439(3) 0.11468(8) 0.3048(3) 0.0703(8) Uani 1 1 d .
H4 H -0.0558 0.1016 0.2251 0.084 Uiso 1 1 calc R
C5 C -0.0106(3) 0.10489(6) 0.4497(3) 0.0601(7) Uani 1 1 d .
H5 H -0.0003 0.0851 0.4664 0.072 Uiso 1 1 calc R
C6 C 0.0081(2) 0.12376(6) 0.5711(3) 0.0488(7) Uani 1 1 d .
C7 C 0.0421(3) 0.11340(5) 0.7308(3) 0.0511(7) Uani 1 1 d .
H7 H 0.1537 0.1092 0.7376 0.061 Uiso 1 1 calc R
C8 C 0.0050(3) 0.13711(5) 0.8452(3) 0.0552(7) Uani 1 1 d .
H8A H -0.1071 0.1387 0.8565 0.066 Uiso 1 1 calc R
H8B H 0.0484 0.1320 0.9436 0.066 Uiso 1 1 calc R
C9 C 0.0704(3) 0.16585(5) 0.7952(3) 0.0555(7) Uani 1 1 d .
H9 H 0.1838 0.1640 0.7862 0.067 Uiso 1 1 calc R
C10 C 0.0350(3) 0.18988(5) 0.9034(3) 0.0527(7) Uani 1 1 d .
C11 C 0.1342(3) 0.19672(6) 1.0206(3) 0.0669(8) Uani 1 1 d .
H11 H 0.2285 0.1869 1.0284 0.080 Uiso 1 1 calc R
C12 C 0.0988(4) 0.21763(7) 1.1271(4) 0.0796(9) Uani 1 1 d .
H12 H 0.1676 0.2216 1.2062 0.095 Uiso 1 1 calc R
C13 C -0.0374(4) 0.23234(7) 1.1152(4) 0.0895(10) Uani 1 1 d .
H13 H -0.0627 0.2465 1.1866 0.107 Uiso 1 1 calc R
C14 C -0.1381(4) 0.22640(7) 0.9976(4) 0.0983(11) Uani 1 1 d .
H14 H -0.2309 0.2367 0.9891 0.118 Uiso 1 1 calc R
C15 C -0.1024(3) 0.20532(7) 0.8924(4) 0.0779(9) Uani 1 1 d .
H15 H -0.1714 0.2014 0.8132 0.094 Uiso 1 1 calc R
C16 C -0.0234(3) 0.07127(5) 0.8967(3) 0.0469(6) Uani 1 1 d .
C17 C -0.1436(3) 0.05420(6) 0.9491(3) 0.0537(7) Uani 1 1 d .
H17 H -0.2386 0.0546 0.8983 0.064 Uiso 1 1 calc R
C18 C -0.1273(3) 0.03654(6) 1.0744(3) 0.0562(7) Uani 1 1 d .
H18 H -0.2106 0.0253 1.1073 0.067 Uiso 1 1 calc R
C19 C 0.0129(3) 0.03557(5) 1.1512(3) 0.0548(7) Uani 1 1 d .
C20 C 0.1316(3) 0.05320(6) 1.1030(3) 0.0583(7) Uani 1 1 d .
H20 H 0.2253 0.0533 1.1564 0.070 Uiso 1 1 calc R
C21 C 0.1149(3) 0.07066(6) 0.9774(3) 0.0553(7) Uani 1 1 d .
H21 H 0.1976 0.0822 0.9462 0.066 Uiso 1 1 calc R
C22 C -0.0638(3) -0.00459(6) 1.3041(3) 0.0724(9) Uani 1 1 d .
H22A H -0.1621 0.0030 1.3379 0.109 Uiso 1 1 calc R
H22B H -0.0216 -0.0171 1.3810 0.109 Uiso 1 1 calc R
H22C H -0.0786 -0.0153 1.2116 0.109 Uiso 1 1 calc R

loop_
_atom_site_aniso_label
_atom_site_aniso_U_11
_atom_site_aniso_U_22
_atom_site_aniso_U_33
_atom_site_aniso_U_23
_atom_site_aniso_U_13
_atom_site_aniso_U_12
O1 0.0885(13) 0.0525(12) 0.0540(12) 0.0111(11) 0.0008(11) 0.0023(10)
O2 0.0903(14) 0.0761(15) 0.0743(15) 0.0225(12) -0.0144(11) -0.0179(12)
N1 0.0684(14) 0.0502(15) 0.0585(16) 0.0058(12) -0.0151(11) -0.0100(11)
C1 0.0490(16) 0.0590(19) 0.0540(19) 0.0056(17) 0.0096(15) 0.0003(14)
C2 0.0724(19) 0.072(2) 0.058(2) 0.0154(19) 0.0089(17) 0.0043(16)
C3 0.0686(19) 0.098(3) 0.053(2) 0.010(2) 0.0097(16) 0.0024(18)
C4 0.0642(19) 0.093(3) 0.054(2) -0.0098(19) 0.0058(16) 0.0018(17)
C5 0.0532(16) 0.0616(19) 0.066(2) -0.0025(17) 0.0086(15) 0.0039(13)
C6 0.0433(15) 0.0520(18) 0.0511(18) 0.0029(15) 0.0060(14) 0.0058(12)
C7 0.0456(14) 0.0454(17) 0.0624(19) 0.0035(15) 0.0013(14) 0.0007(13)
C8 0.0580(15) 0.0538(18) 0.0538(17) 0.0150(15) 0.0028(14) 0.0018(14)
C9 0.0555(16) 0.0507(19) 0.0604(19) 0.0076(16) 0.0011(14) 0.0014(13)
C10 0.0547(16) 0.0443(17) 0.0590(18) 0.0064(14) 0.0016(15) -0.0053(14)
C11 0.0718(19) 0.061(2) 0.069(2) 0.0068(17) -0.0058(18) -0.0008(16)
C12 0.099(3) 0.073(2) 0.067(2) 0.005(2) -0.013(2) -0.0204(19)
C13 0.113(3) 0.071(2) 0.085(3) -0.015(2) 0.009(2) -0.011(2)
C14 0.088(2) 0.097(3) 0.110(3) -0.031(2) -0.002(2) 0.025(2)
C15 0.0648(19) 0.085(2) 0.084(2) -0.017(2) -0.0032(18) 0.0085(17)
C16 0.0479(15) 0.0384(15) 0.0544(17) 0.0021(14) 0.0002(14) 0.0016(13)
C17 0.0504(15) 0.0556(17) 0.0550(19) -0.0029(15) -0.0080(14) -0.0021(14)
C18 0.0558(17) 0.0569(18) 0.0559(19) 0.0005(15) 0.0065(15) -0.0090(14)
C19 0.0652(18) 0.0454(17) 0.0536(18) 0.0089(15) -0.0055(16) -0.0020(15)
C20 0.0554(16) 0.0480(17) 0.072(2) 0.0040(17) -0.0159(15) -0.0022(14)
C21 0.0468(16) 0.0449(17) 0.074(2) 0.0064(16) -0.0017(15) -0.0051(13)
C22 0.087(2) 0.054(2) 0.076(2) 0.0148(17) 0.0079(16) -0.0055(15)

loop_
_atom_type_symbol
_atom_type_description
_atom_type_scat_dispersion_real
_atom_type_scat_dispersion_imag
_atom_type_scat_source
C C 0.0033 0.0016 'International Tables Vol C Tables 4.2.6.8 and 6.1.1.4'
H H 0.0000 0.0000 'International Tables Vol C Tables 4.2.6.8 and 6.1.1.4'
N N 0.0061 0.0033 'International Tables Vol C Tables 4.2.6.8 and 6.1.1.4'
O O 0.0106 0.0060 'International Tables Vol C Tables 4.2.6.8 and 6.1.1.4'

loop_
_geom_angle_atom_site_label_1
_geom_angle_atom_site_label_2
_geom_angle_atom_site_label_3
_geom_angle
C1 O1 C9 117.4(2)
C19 O2 C22 116.8(2)
C16 N1 C7 121.8(2)
C16 N1 H1 119.1
C7 N1 H1 119.1
O1 C1 C6 123.9(2)
O1 C1 C2 115.1(3)
C6 C1 C2 121.1(3)
C3 C2 C1 120.3(3)
C3 C2 H2 119.8
C1 C2 H2 119.8
C2 C3 C4 119.7(3)
C2 C3 H3 120.1
C4 C3 H3 120.1
C5 C4 C3 119.7(3)
C5 C4 H4 120.2
C3 C4 H4 120.2
C4 C5 C6 121.7(3)
C4 C5 H5 119.1
C6 C5 H5 119.1
C1 C6 C5 117.4(2)
C1 C6 C7 120.1(2)
C5 C6 C7 122.4(2)
N1 C7 C6 109.9(2)
N1 C7 C8 112.7(2)
C6 C7 C8 110.1(2)
N1 C7 H7 108.0
C6 C7 H7 108.0
C8 C7 H7 108.0
C9 C8 C7 111.4(2)
C9 C8 H8A 109.3
C7 C8 H8A 109.3
C9 C8 H8B 109.3
C7 C8 H8B 109.3
H8A C8 H8B 108.0
O1 C9 C10 106.7(2)
O1 C9 C8 111.1(2)
C10 C9 C8 113.3(2)
O1 C9 H9 108.5
C10 C9 H9 108.5
C8 C9 H9 108.5
C11 C10 C15 117.6(3)
C11 C10 C9 121.4(2)
C15 C10 C9 120.9(2)
C10 C11 C12 122.2(3)
C10 C11 H11 118.9
C12 C11 H11 118.9
C13 C12 C11 119.3(3)
C13 C12 H12 120.4
C11 C12 H12 120.4
C12 C13 C14 120.0(3)
C12 C13 H13 120.0
C14 C13 H13 120.0
C13 C14 C15 120.4(3)
C13 C14 H14 119.8
C15 C14 H14 119.8
C14 C15 C10 120.5(3)
C14 C15 H15 119.7
C10 C15 H15 119.7
C17 C16 C21 117.4(2)
C17 C16 N1 119.2(2)
C21 C16 N1 123.3(2)
C18 C17 C16 122.0(2)
C18 C17 H17 119.0
C16 C17 H17 119.0
C17 C18 C19 119.9(2)
C17 C18 H18 120.1
C19 C18 H18 120.1
C20 C19 O2 117.0(2)
C20 C19 C18 118.5(2)
O2 C19 C18 124.5(2)
C19 C20 C21 121.2(2)
C19 C20 H20 119.4
C21 C20 H20 119.4
C20 C21 C16 120.9(2)
C20 C21 H21 119.6
C16 C21 H21 119.6
O2 C22 H22A 109.5
O2 C22 H22B 109.5
H22A C22 H22B 109.5
O2 C22 H22C 109.5
H22A C22 H22C 109.5
H22B C22 H22C 109.5

loop_
_geom_bond_atom_site_label_1
_geom_bond_atom_site_label_2
_geom_bond_distance
O1 C1 1.375(3)
O1 C9 1.428(3)
O2 C19 1.374(3)
O2 C22 1.424(3)
N1 C16 1.399(3)
N1 C7 1.456(3)
N1 H1 0.8600
C1 C6 1.385(3)
C1 C2 1.388(3)
C2 C3 1.365(4)
C2 H2 0.9300
C3 C4 1.380(4)
C3 H3 0.9300
C4 C5 1.380(3)
C4 H4 0.9300
C5 C6 1.386(3)
C5 H5 0.9300
C6 C7 1.509(3)
C7 C8 1.520(3)
C7 H7 0.9800
C8 C9 1.507(3)
C8 H8A 0.9700
C8 H8B 0.9700
C9 C10 1.492(3)
C9 H9 0.9800
C10 C11 1.372(3)
C10 C15 1.381(3)
C11 C12 1.378(4)
C11 H11 0.9300
C12 C13 1.356(4)
C12 H12 0.9300
C13 C14 1.373(4)
C13 H13 0.9300
C14 C15 1.376(4)
C14 H14 0.9300
C15 H15 0.9300
C16 C17 1.377(3)
C16 C21 1.382(3)
C17 C18 1.376(3)
C17 H17 0.9300
C18 C19 1.379(3)
C18 H18 0.9300
C19 C20 1.371(3)
C20 C21 1.374(3)
C20 H20 0.9300
C21 H21 0.9300
C22 H22A 0.9600
C22 H22B 0.9600
C22 H22C 0.9600

loop_
_geom_torsion_atom_site_label_1
_geom_torsion_atom_site_label_2
_geom_torsion_atom_site_label_3
_geom_torsion_atom_site_label_4
_geom_torsion
C9 O1 C1 C6 11.4(3)
C9 O1 C1 C2 -169.3(2)
O1 C1 C2 C3 -179.7(2)
C6 C1 C2 C3 -0.3(4)
C1 C2 C3 C4 -0.3(4)
C2 C3 C4 C5 0.5(4)
C3 C4 C5 C6 -0.1(4)
O1 C1 C6 C5 -180.0(2)
C2 C1 C6 C5 0.8(4)
O1 C1 C6 C7 0.5(3)
C2 C1 C6 C7 -178.8(2)
C4 C5 C6 C1 -0.6(4)
C4 C5 C6 C7 179.0(2)
C16 N1 C7 C6 175.2(2)
C16 N1 C7 C8 -61.6(3)
C1 C6 C7 N1 142.6(2)
C5 C6 C7 N1 -37.0(3)
C1 C6 C7 C8 17.8(3)
C5 C6 C7 C8 -161.7(2)
N1 C7 C8 C9 -169.5(2)
C6 C7 C8 C9 -46.3(3)
C1 O1 C9 C10 -164.66(19)
C1 O1 C9 C8 -40.7(3)
C7 C8 C9 O1 59.1(3)
C7 C8 C9 C10 179.3(2)
O1 C9 C10 C11 -146.6(2)
C8 C9 C10 C11 90.8(3)
O1 C9 C10 C15 35.9(3)
C8 C9 C10 C15 -86.7(3)
C15 C10 C11 C12 1.6(4)
C9 C10 C11 C12 -175.9(2)
C10 C11 C12 C13 -1.0(4)
C11 C12 C13 C14 -0.2(5)
C12 C13 C14 C15 0.7(5)
C13 C14 C15 C10 0.0(5)
C11 C10 C15 C14 -1.1(4)
C9 C10 C15 C14 176.4(3)
C7 N1 C16 C17 153.3(2)
C7 N1 C16 C21 -31.1(3)
C21 C16 C17 C18 -1.6(4)
N1 C16 C17 C18 174.3(2)
C16 C17 C18 C19 -0.1(4)
C22 O2 C19 C20 -164.5(2)
C22 O2 C19 C18 17.7(4)
C17 C18 C19 C20 2.3(4)
C17 C18 C19 O2 -179.9(2)
O2 C19 C20 C21 179.4(2)
C18 C19 C20 C21 -2.6(4)
C19 C20 C21 C16 0.9(4)
C17 C16 C21 C20 1.3(4)
N1 C16 C21 C20 -174.4(2)
